data_1576439
loop_
_publ_author_name
'Kurokawa, Kazuma'
'Kohyama, Aki'
'Kuroda, Yusuke'
'Tao-Kakuyama, Keisuke'
'Takikawa, Hiroshi'
'Takasu, Kiyosei'

_publ_section_title
;
 Self-induced charge transfer activation enables metal-free C-H coupling
 of polycyclic aromatic hydrocarbons under photo irradiation.
;
_journal_issue 10
_journal_name_full 'Chemical science'
_journal_page_first 4942
_journal_page_last 4947
_journal_paper_doi 10.1039/d5sc09144f
_journal_volume 17
_journal_year 2026
_chemical_formula_moiety 'C30 H26 O2'
_chemical_formula_sum 'C30 H26 O2'
_chemical_formula_weight 418.51
_space_group_crystal_system triclinic
_space_group_IT_number 2
_space_group_name_Hall '-P 1'
_space_group_name_H-M_alt 'P -1'
_atom_sites_solution_hydrogens geom
_atom_sites_solution_primary iterative
_audit_creation_date 2024-11-13
_audit_creation_method
;
Olex2 1.3-ac4
(compiled 2020.11.27 svn.r5f609507 for Rigaku Oxford Diffraction, GUI svn.r6214)
;
_audit_update_record
;
2025-10-27 deposited with the CCDC.	2026-02-06 downloaded from the CCDC.
;
_cell_angle_alpha 75.757(4)
_cell_angle_beta 79.327(4)
_cell_angle_gamma 76.421(4)
_cell_formula_units_Z 2
_cell_length_a 7.6823(4)
_cell_length_b 10.0325(5)
_cell_length_c 14.5626(6)
_cell_measurement_reflns_used 9895
_cell_measurement_temperature 93
_cell_measurement_theta_max 72.1720
_cell_measurement_theta_min 3.1340
_cell_volume 1047.75(9)
_computing_cell_refinement 'CrysAlisPro 1.171.41.122a (Rigaku OD, 2021)'
_computing_data_collection 'CrysAlisPro 1.171.41.122a (Rigaku OD, 2021)'
_computing_data_reduction 'CrysAlisPro 1.171.41.122a (Rigaku OD, 2021)'
_computing_molecular_graphics 'Olex2 1.3-ac4 (Dolomanov et al., 2009)'
_computing_publication_material 'Olex2 1.3-ac4 (Dolomanov et al., 2009)'
_computing_structure_refinement 'SHELXL 2018/3 (Sheldrick, 2015)'
_computing_structure_solution 'olex2.solve 1.3-ac4 (Bourhis et al., 2015)'
_diffrn_ambient_temperature 93
_diffrn_detector 'Hybrid Pixel Array Detector'
_diffrn_detector_area_resol_mean 5.8140
_diffrn_detector_type 'Rigaku Saturn724+'
_diffrn_measured_fraction_theta_full 0.978
_diffrn_measured_fraction_theta_max 0.906
_diffrn_measurement_details
;
List of Runs (angles in degrees, time in seconds):

  # Type    Start    End  Width  t~exp~   \w     \q     \k     \f   Frames
#--------------------------------------------------------------------------
  1  \w    -84.00 -38.00   0.50    0.50    --    5.00  60.00  60.00   92
  2  \w    -84.00  94.00   0.50    0.50    --    5.00   0.00   0.00  356
  3  \w     14.00  43.00   0.50    0.50    --  -46.70  46.00  87.26   58
  4  \w   -136.00 -37.00   0.50    0.50    --  -46.70  60.00 150.00  198
  5  \w   -136.00 -25.00   0.50    0.50    --  -46.70  50.00  90.00  222
  6  \w   -187.00 -26.00   0.50    0.50    --  -97.40  50.00  30.00  322
  7  \w   -187.00 -37.00   0.50    0.50    --  -97.40  59.00 168.61  300
  8  \w   -187.00  -9.00   0.50    0.50    --  -97.40  45.00  -8.64  356
  9  \w   -187.00  -8.00   0.50    0.50    --  -97.40  10.00   0.00  358
 10  \w   -187.00 -37.00   0.50    0.50    --  -97.40  59.00  -1.18  300
 11  \w   -187.00 -38.00   0.50    0.50    --  -97.40  60.00 147.05  298
 12  \w   -187.00 -38.00   0.50    0.50    --  -97.40  60.00  89.34  298
 13  \w   -187.00 -38.00   0.50    0.50    --  -97.40  60.00  69.90  298
 14  \w   -187.00  -9.00   0.50    0.50    --  -97.40  45.00   7.29  356
 15  \w   -187.00  -8.00   0.50    0.50    --  -97.40  10.00 150.00  358
 16  \w   -187.00-118.00   0.50    0.50    --  -97.40  57.00  -6.26  138
 17  \w   -154.00 -79.00   0.50    0.50    --  -97.40  60.00 178.10  150
 18  \w   -164.00-138.00   0.50    0.50    --  -97.40  60.00   1.89   52
;
_diffrn_measurement_device 'four-circle diffractometer'
_diffrn_measurement_device_type 'XtaLAB AFC11 (RCD3): quarter-chi single'
_diffrn_measurement_method '\w scans'
_diffrn_measurement_specimen_support 'Mitegen 50um'
_diffrn_orient_matrix_type 'CrysAlisPro convention (1999,Acta A55,543-557)'
_diffrn_orient_matrix_UB_11 -0.1823008000
_diffrn_orient_matrix_UB_12 -0.0231160000
_diffrn_orient_matrix_UB_13 0.0597015000
_diffrn_orient_matrix_UB_21 0.0233133000
_diffrn_orient_matrix_UB_22 0.0893868000
_diffrn_orient_matrix_UB_23 0.0674004000
_diffrn_orient_matrix_UB_31 -0.0978545000
_diffrn_orient_matrix_UB_32 0.1326888000
_diffrn_orient_matrix_UB_33 -0.0634616000
_diffrn_radiation_collimation 0.3
_diffrn_radiation_monochromator mirror
_diffrn_radiation_probe x-ray
_diffrn_radiation_type 'Cu K\a'
_diffrn_radiation_wavelength 1.54184
_diffrn_reflns_av_R_equivalents 0.0491
_diffrn_reflns_av_unetI/netI 0.0395
_diffrn_reflns_Laue_measured_fraction_full 0.978
_diffrn_reflns_Laue_measured_fraction_max 0.906
_diffrn_reflns_limit_h_max 9
_diffrn_reflns_limit_h_min -9
_diffrn_reflns_limit_k_max 12
_diffrn_reflns_limit_k_min -10
_diffrn_reflns_limit_l_max 17
_diffrn_reflns_limit_l_min -17
_diffrn_reflns_number 13654
_diffrn_reflns_point_group_measured_fraction_full 0.978
_diffrn_reflns_point_group_measured_fraction_max 0.906
_diffrn_reflns_theta_full 67.684
_diffrn_reflns_theta_max 76.189
_diffrn_reflns_theta_min 3.160
_diffrn_source 'Rotating-anode X-ray tube'
_diffrn_source_current 24.0
_diffrn_source_power 1.2
_diffrn_source_target Mo
_diffrn_source_type 'Rigaku (Cu) X-ray Source'
_diffrn_source_voltage 50.0
_exptl_absorpt_coefficient_mu 0.634
_exptl_absorpt_correction_T_max 1.00000
_exptl_absorpt_correction_T_min 0.77763
_exptl_absorpt_correction_type multi-scan
_exptl_absorpt_process_details
;
CrysAlisPro 1.171.41.122a (Rigaku Oxford Diffraction, 2021)
Empirical absorption correction using spherical harmonics,
implemented in SCALE3 ABSPACK scaling algorithm.
;
_exptl_crystal_colour 'clear yellowish orange'
_exptl_crystal_colour_lustre clear
_exptl_crystal_colour_modifier yellowish
_exptl_crystal_colour_primary orange
_exptl_crystal_density_diffrn 1.327
_exptl_crystal_description plate
_exptl_crystal_F_000 444
_exptl_crystal_size_max 0.2
_exptl_crystal_size_mid 0.2
_exptl_crystal_size_min 0.2
_refine_diff_density_max 0.328
_refine_diff_density_min -0.279
_refine_diff_density_rms 0.074
_refine_ls_extinction_coef 0.0058(11)
_refine_ls_extinction_expression Fc^*^=kFc[1+0.001xFc^2^\l^3^/sin(2\q)]^-1/4^
_refine_ls_extinction_method 'SHELXL-2018/3 (Sheldrick 2018)'
_refine_ls_goodness_of_fit_ref 1.049
_refine_ls_hydrogen_treatment constr
_refine_ls_matrix_type full
_refine_ls_number_parameters 295
_refine_ls_number_reflns 3974
_refine_ls_number_restraints 0
_refine_ls_restrained_S_all 1.049
_refine_ls_R_factor_all 0.0561
_refine_ls_R_factor_gt 0.0507
_refine_ls_shift/su_max 0.003
_refine_ls_shift/su_mean 0.001
_refine_ls_structure_factor_coef Fsqd
_refine_ls_weighting_details 'w=1/[\s^2^(Fo^2^)+(0.1118P)^2^+0.2492P] where P=(Fo^2^+2Fc^2^)/3'
_refine_ls_weighting_scheme calc
_refine_ls_wR_factor_gt 0.1526
_refine_ls_wR_factor_ref 0.1617
_reflns_Friedel_coverage 0.000
_reflns_number_gt 3488
_reflns_number_total 3974
_reflns_threshold_expression 'I > 2\s(I)'
_cod_data_source_file d5sc09144f2.cif
_cod_data_source_block 230526kk2_auto
_cod_depositor_comments 'Adding full bibliography for 1576439--1576445.cif.'
_cod_database_code 1576439
_shelx_shelxl_version_number 2018/3
_chemical_oxdiff_formula 'C11 H10 N O'
_shelx_space_group_comment
;
The symmetry employed for this shelxl refinement is uniquely defined
by the following loop, which should always be used as a source of
symmetry information in preference to the above space-group names.
They are only intended as comments.
;
_shelx_estimated_absorpt_t_max 0.884
_shelx_estimated_absorpt_t_min 0.884
_reflns_odcompleteness_completeness 97.99
_reflns_odcompleteness_iscentric 1
_reflns_odcompleteness_theta 66.97
_olex2_refinement_description
;
1. Fixed Uiso
 At 1.2 times of:
  All C(H) groups
 At 1.5 times of:
  All C(H,H,H) groups
2.a Aromatic/amide H refined with riding coordinates:
 C13(H13), C5(H5), C14(H14), C11(H11), C23(H23), C18(H18), C22(H22), C6(H6),
 C7(H7), C20(H20), C8(H8)
2.b Idealised Me refined as rotating group:
 C28(H28A,H28B,H28C), C26(H26A,H26B,H26C), C30(H30A,H30B,H30C), C31(H31A,H31B,
 H31C), C32(H32A,H32B,H32C)
;
_olex2_submission_special_instructions 'No special instructions were received'
_oxdiff_exptl_absorpt_empirical_details
;
Empirical correction (ABSPACK) includes:
- Absorption correction using spherical harmonics
- Frame scaling
;
_oxdiff_exptl_absorpt_empirical_full_max 2.729
_oxdiff_exptl_absorpt_empirical_full_min 0.629

loop_
_space_group_symop_operation_xyz
'x, y, z'
'-x, -y, -z'

loop_
_atom_site_label
_atom_site_type_symbol
_atom_site_fract_x
_atom_site_fract_y
_atom_site_fract_z
_atom_site_U_iso_or_equiv
_atom_site_adp_type
_atom_site_occupancy
_atom_site_site_symmetry_order
_atom_site_calc_flag
_atom_site_refinement_flags_posn
_atom_site_refinement_flags_adp
_atom_site_refinement_flags_occupancy
_atom_site_disorder_assembly
_atom_site_disorder_group
O25 O 1.00317(14) 0.20586(11) 0.65279(7) 0.0259(3) Uani 1 1 d . . . . .
O27 O 0.34622(15) 0.89904(11) 0.49916(8) 0.0295(3) Uani 1 1 d . . . . .
C13 C 0.90960(19) 0.30495(15) 0.21508(11) 0.0234(3) Uani 1 1 d . . . . .
H13 H 0.990643 0.217634 0.213916 0.028 Uiso 1 1 calc R U . . .
C3 C 0.60044(18) 0.67407(14) 0.38832(10) 0.0203(3) Uani 1 1 d . . . . .
C2 C 0.57685(18) 0.69713(15) 0.48697(10) 0.0210(3) Uani 1 1 d . . . . .
C16 C 0.71724(18) 0.54463(15) 0.38552(10) 0.0200(3) Uani 1 1 d . . . . .
C9 C 0.57483(18) 0.70702(15) 0.21722(10) 0.0210(3) Uani 1 1 d . . . . .
C17 C 0.77373(18) 0.48254(15) 0.48034(10) 0.0206(3) Uani 1 1 d . . . . .
C1 C 0.68944(18) 0.58056(15) 0.53809(10) 0.0205(3) Uani 1 1 d . . . . .
C15 C 0.76247(18) 0.49050(15) 0.30011(10) 0.0208(3) Uani 1 1 d . . . . .
C10 C 0.68307(18) 0.56602(15) 0.21771(10) 0.0207(3) Uani 1 1 d . . . . .
C4 C 0.53440(18) 0.76058(15) 0.30207(10) 0.0210(3) Uani 1 1 d . . . . .
C21 C 0.71005(18) 0.55771(15) 0.63413(10) 0.0220(3) Uani 1 1 d . . . . .
C5 C 0.43840(19) 0.90102(15) 0.29651(11) 0.0241(3) Uani 1 1 d . . . . .
H5 H 0.410888 0.938990 0.352374 0.029 Uiso 1 1 calc R U . . .
C14 C 0.88207(19) 0.36069(15) 0.29459(11) 0.0227(3) Uani 1 1 d . . . . .
H14 H 0.944511 0.311293 0.347300 0.027 Uiso 1 1 calc R U . . .
C11 C 0.71221(19) 0.50429(15) 0.13797(10) 0.0219(3) Uani 1 1 d . . . . .
H11 H 0.654746 0.554445 0.083674 0.026 Uiso 1 1 calc R U . . .
C23 C 0.49765(19) 0.77610(15) 0.63685(11) 0.0239(3) Uani 1 1 d . . . . .
H23 H 0.432070 0.845812 0.670963 0.029 Uiso 1 1 calc R U . . .
C18 C 0.87618(18) 0.35797(15) 0.52254(10) 0.0218(3) Uani 1 1 d . . . . .
H18 H 0.931807 0.288483 0.486424 0.026 Uiso 1 1 calc R U . . .
C22 C 0.61281(19) 0.66390(16) 0.68288(11) 0.0240(3) Uani 1 1 d . . . . .
H22 H 0.627223 0.657523 0.747319 0.029 Uiso 1 1 calc R U . . .
C6 C 0.38437(19) 0.98330(15) 0.21249(11) 0.0251(3) Uani 1 1 d . . . . .
H6 H 0.320725 1.077109 0.210847 0.030 Uiso 1 1 calc R U . . .
C19 C 0.89812(18) 0.33409(15) 0.62030(10) 0.0218(3) Uani 1 1 d . . . . .
C29 C 0.83572(19) 0.30111(15) 0.05227(10) 0.0240(3) Uani 1 1 d . . . . .
C7 C 0.42212(19) 0.93032(16) 0.12970(11) 0.0251(3) Uani 1 1 d . . . . .
H7 H 0.383856 0.987313 0.071678 0.030 Uiso 1 1 calc R U . . .
C12 C 0.82085(18) 0.37373(15) 0.13496(10) 0.0214(3) Uani 1 1 d . . . . .
C20 C 0.81979(19) 0.43058(16) 0.67575(10) 0.0230(3) Uani 1 1 d . . . . .
H20 H 0.838704 0.412545 0.740685 0.028 Uiso 1 1 calc R U . . .
C24 C 0.47247(19) 0.79229(15) 0.54035(11) 0.0226(3) Uani 1 1 d . . . . .
C28 C 0.2278(2) 0.99023(16) 0.55557(12) 0.0283(4) Uani 1 1 d . . . . .
H28A H 0.142363 1.058011 0.516163 0.042 Uiso 1 1 calc R U . . .
H28B H 0.298777 1.040433 0.579636 0.042 Uiso 1 1 calc R U . . .
H28C H 0.161046 0.934799 0.609589 0.042 Uiso 1 1 calc R U . . .
C8 C 0.51558(19) 0.79434(16) 0.13255(11) 0.0239(3) Uani 1 1 d . . . . .
H8 H 0.540699 0.758562 0.075836 0.029 Uiso 1 1 calc R U . . .
C26 C 1.0258(2) 0.17154(16) 0.75073(11) 0.0274(4) Uani 1 1 d . . . . .
H26A H 1.080463 0.242100 0.764676 0.041 Uiso 1 1 calc R U . . .
H26B H 1.104849 0.079061 0.765205 0.041 Uiso 1 1 calc R U . . .
H26C H 0.907863 0.169695 0.790085 0.041 Uiso 1 1 calc R U . . .
C30 C 0.7892(2) 0.40442(17) -0.04060(11) 0.0297(4) Uani 1 1 d . . . . .
H30A H 0.665868 0.458341 -0.029951 0.045 Uiso 1 1 calc R U . . .
H30B H 0.797729 0.352415 -0.090620 0.045 Uiso 1 1 calc R U . . .
H30C H 0.874182 0.468589 -0.060629 0.045 Uiso 1 1 calc R U . . .
C31 C 0.7033(2) 0.19969(17) 0.08208(12) 0.0313(4) Uani 1 1 d . . . . .
H31A H 0.730506 0.134501 0.142238 0.047 Uiso 1 1 calc R U . . .
H31B H 0.715734 0.146709 0.032176 0.047 Uiso 1 1 calc R U . . .
H31C H 0.579330 0.253195 0.090839 0.047 Uiso 1 1 calc R U . . .
C32 C 1.0276(2) 0.21641(19) 0.03138(12) 0.0340(4) Uani 1 1 d . . . . .
H32A H 1.114856 0.278065 0.019120 0.051 Uiso 1 1 calc R U . . .
H32B H 1.035720 0.177067 -0.024919 0.051 Uiso 1 1 calc R U . . .
H32C H 1.054487 0.140055 0.086603 0.051 Uiso 1 1 calc R U . . .

loop_
_atom_site_aniso_label
_atom_site_aniso_U_11
_atom_site_aniso_U_22
_atom_site_aniso_U_33
_atom_site_aniso_U_23
_atom_site_aniso_U_13
_atom_site_aniso_U_12
O25 0.0275(5) 0.0220(6) 0.0224(5) -0.0030(4) -0.0014(4) 0.0033(4)
O27 0.0308(6) 0.0237(6) 0.0267(6) -0.0079(5) 0.0002(4) 0.0084(4)
C13 0.0226(7) 0.0197(7) 0.0254(7) -0.0067(6) 0.0012(6) -0.0009(5)
C3 0.0177(6) 0.0176(7) 0.0245(7) -0.0054(6) 0.0016(5) -0.0040(5)
C2 0.0194(6) 0.0182(7) 0.0236(7) -0.0033(6) 0.0011(5) -0.0044(5)
C16 0.0187(6) 0.0180(7) 0.0221(7) -0.0046(6) 0.0017(5) -0.0042(5)
C9 0.0170(6) 0.0198(7) 0.0239(7) -0.0039(6) 0.0027(5) -0.0040(5)
C17 0.0178(6) 0.0191(7) 0.0228(7) -0.0040(6) 0.0028(5) -0.0041(5)
C1 0.0177(6) 0.0186(7) 0.0226(7) -0.0037(6) 0.0031(5) -0.0041(5)
C15 0.0188(6) 0.0182(7) 0.0227(7) -0.0034(6) 0.0024(5) -0.0034(5)
C10 0.0174(6) 0.0192(7) 0.0235(7) -0.0044(6) 0.0025(5) -0.0042(5)
C4 0.0178(6) 0.0186(7) 0.0247(7) -0.0043(6) 0.0022(5) -0.0040(5)
C21 0.0203(7) 0.0200(7) 0.0234(7) -0.0039(6) 0.0030(5) -0.0047(6)
C5 0.0230(7) 0.0199(7) 0.0269(7) -0.0063(6) 0.0021(6) -0.0022(5)
C14 0.0220(7) 0.0204(7) 0.0230(7) -0.0045(6) -0.0006(5) -0.0011(5)
C11 0.0212(7) 0.0209(7) 0.0213(7) -0.0035(6) 0.0006(5) -0.0031(5)
C23 0.0246(7) 0.0205(7) 0.0255(8) -0.0087(6) 0.0041(6) -0.0042(6)
C18 0.0202(6) 0.0197(7) 0.0231(7) -0.0057(6) 0.0029(5) -0.0026(5)
C22 0.0234(7) 0.0239(7) 0.0225(7) -0.0053(6) 0.0038(6) -0.0051(6)
C6 0.0241(7) 0.0179(7) 0.0291(8) -0.0037(6) 0.0002(6) 0.0000(5)
C19 0.0198(6) 0.0187(7) 0.0230(7) -0.0016(6) 0.0011(5) -0.0022(5)
C29 0.0249(7) 0.0220(7) 0.0225(7) -0.0063(6) 0.0008(5) -0.0010(6)
C7 0.0229(7) 0.0227(7) 0.0252(7) -0.0012(6) -0.0008(6) -0.0019(6)
C12 0.0197(6) 0.0206(7) 0.0215(7) -0.0038(6) 0.0036(5) -0.0047(5)
C20 0.0220(7) 0.0235(8) 0.0197(7) -0.0014(6) 0.0014(5) -0.0035(6)
C24 0.0207(7) 0.0162(7) 0.0275(8) -0.0040(6) 0.0024(6) -0.0021(5)
C28 0.0275(7) 0.0205(7) 0.0314(8) -0.0092(7) 0.0048(6) 0.0029(6)
C8 0.0213(7) 0.0226(8) 0.0248(7) -0.0048(6) 0.0016(5) -0.0021(5)
C26 0.0289(7) 0.0256(8) 0.0219(7) -0.0005(6) -0.0010(6) -0.0007(6)
C30 0.0356(8) 0.0268(8) 0.0232(8) -0.0055(7) -0.0001(6) -0.0024(6)
C31 0.0376(8) 0.0279(8) 0.0297(8) -0.0064(7) -0.0035(6) -0.0094(6)
C32 0.0308(8) 0.0376(9) 0.0303(8) -0.0154(7) -0.0001(6) 0.0054(7)

loop_
_atom_type_symbol
_atom_type_description
_atom_type_scat_dispersion_real
_atom_type_scat_dispersion_imag
_atom_type_scat_source
C C 0.0181 0.0091 'International Tables Vol C Tables 4.2.6.8 and 6.1.1.4'
H H 0.0000 0.0000 'International Tables Vol C Tables 4.2.6.8 and 6.1.1.4'
O O 0.0492 0.0322 'International Tables Vol C Tables 4.2.6.8 and 6.1.1.4'

loop_
_geom_angle_atom_site_label_1
_geom_angle_atom_site_label_2
_geom_angle_atom_site_label_3
_geom_angle
_geom_angle_site_symmetry_1
_geom_angle_site_symmetry_3
_geom_angle_publ_flag
C19 O25 C26 116.84(11) . . ?
C24 O27 C28 119.77(12) . . ?
C14 C13 C12 121.62(13) . . ?
C16 C3 C2 107.94(12) . . ?
C16 C3 C4 119.89(13) . . ?
C4 C3 C2 132.09(13) . . ?
C1 C2 C3 105.84(12) . . ?
C24 C2 C3 138.38(14) . . ?
C24 C2 C1 115.64(13) . . ?
C3 C16 C17 109.03(12) . . ?
C3 C16 C15 121.33(13) . . ?
C15 C16 C17 129.64(13) . . ?
C4 C9 C10 120.08(13) . . ?
C8 C9 C10 121.11(13) . . ?
C8 C9 C4 118.75(13) . . ?
C1 C17 C16 105.93(12) . . ?
C18 C17 C16 136.13(13) . . ?
C18 C17 C1 117.88(13) . . ?
C17 C1 C2 111.16(13) . . ?
C21 C1 C2 125.93(13) . . ?
C21 C1 C17 122.81(14) . . ?
C10 C15 C16 119.70(13) . . ?
C10 C15 C14 117.58(13) . . ?
C14 C15 C16 122.70(14) . . ?
C15 C10 C9 119.09(13) . . ?
C11 C10 C9 121.83(14) . . ?
C11 C10 C15 119.07(13) . . ?
C9 C4 C3 119.24(13) . . ?
C5 C4 C3 122.74(13) . . ?
C5 C4 C9 117.92(14) . . ?
C1 C21 C22 116.02(13) . . ?
C1 C21 C20 118.55(13) . . ?
C22 C21 C20 125.39(14) . . ?
C6 C5 C4 121.63(14) . . ?
C13 C14 C15 121.48(14) . . ?
C12 C11 C10 122.97(14) . . ?
C22 C23 C24 122.65(13) . . ?
C17 C18 C19 119.60(13) . . ?
C23 C22 C21 119.78(14) . . ?
C5 C6 C7 120.44(14) . . ?
O25 C19 C18 113.30(12) . . ?
C20 C19 O25 124.20(13) . . ?
C20 C19 C18 122.50(13) . . ?
C12 C29 C30 112.82(12) . . ?
C12 C29 C31 107.56(12) . . ?
C12 C29 C32 111.23(12) . . ?
C30 C29 C31 108.95(13) . . ?
C30 C29 C32 107.56(12) . . ?
C32 C29 C31 108.63(13) . . ?
C8 C7 C6 119.42(14) . . ?
C13 C12 C29 120.50(12) . . ?
C11 C12 C13 116.96(13) . . ?
C11 C12 C29 122.41(13) . . ?
C19 C20 C21 118.62(13) . . ?
O27 C24 C2 119.32(14) . . ?
O27 C24 C23 121.08(13) . . ?
C2 C24 C23 119.60(13) . . ?
C7 C8 C9 121.83(14) . . ?

loop_
_geom_bond_atom_site_label_1
_geom_bond_atom_site_label_2
_geom_bond_distance
_geom_bond_site_symmetry_2
_geom_bond_publ_flag
O25 C19 1.3728(17) . ?
O25 C26 1.4160(18) . ?
O27 C24 1.3635(18) . ?
O27 C28 1.4288(17) . ?
C13 C14 1.368(2) . ?
C13 C12 1.407(2) . ?
C3 C2 1.4824(19) . ?
C3 C16 1.3995(19) . ?
C3 C4 1.443(2) . ?
C2 C1 1.416(2) . ?
C2 C24 1.391(2) . ?
C16 C17 1.468(2) . ?
C16 C15 1.430(2) . ?
C9 C10 1.4619(19) . ?
C9 C4 1.421(2) . ?
C9 C8 1.409(2) . ?
C17 C1 1.4142(19) . ?
C17 C18 1.378(2) . ?
C1 C21 1.393(2) . ?
C15 C10 1.412(2) . ?
C15 C14 1.4174(19) . ?
C10 C11 1.405(2) . ?
C4 C5 1.4190(19) . ?
C21 C22 1.414(2) . ?
C21 C20 1.417(2) . ?
C5 C6 1.371(2) . ?
C11 C12 1.3840(19) . ?
C23 C22 1.371(2) . ?
C23 C24 1.419(2) . ?
C18 C19 1.419(2) . ?
C6 C7 1.391(2) . ?
C19 C20 1.372(2) . ?
C29 C12 1.528(2) . ?
C29 C30 1.532(2) . ?
C29 C31 1.537(2) . ?
C29 C32 1.536(2) . ?
C7 C8 1.379(2) . ?
